data_4002328
loop_
_publ_author_name
'Ozawa, T.C.'
'Kauzlarich, S.M.'
'Gardner, J.S.'
'Wiebe, C.R.'
'Bieringer, M.'
'Greedan, J.E.'

_publ_section_title
;
 The effect of interlayer cations on the magnetic properties of the
 mixed-metal pnictide oxides: A2 Mn Zn2 As2 O2 (A = Sr, Ba)
;
_journal_name_full 'Chemistry of Materials (1,1989-)'
_journal_page_first 973
_journal_page_last 980
_journal_volume 13
_journal_year 2001
_chemical_formula_sum 'As2 Mn0.996 O2 Sr2 Zn1.88'
_chemical_name_systematic 'Sr2 (Mn0.996 Zn1.88 As2 O2)'
_space_group_IT_number 139
_symmetry_space_group_name_Hall '-I 4 2'
_symmetry_space_group_name_H-M 'I 4/m m m'
_cell_angle_alpha 90
_cell_angle_beta 90
_cell_angle_gamma 90
_cell_formula_units_Z 2
_cell_length_a 4.122979
_cell_length_b 4.122979
_cell_length_c 18.65868
_cell_volume 317.178
_citation_journal_id_ASTM CMATEX
_cod_data_source_file Ozawa_CMATEX_2001_971.cif
_cod_data_source_block As2Mn0.996O2Sr2Zn1.88
_cod_original_cell_volume 317.1781
_cod_database_code 4002328

loop_
_symmetry_equiv_pos_as_xyz
x,y,z
-y,x,z
-x,-y,z
y,-x,z
x,-y,-z
y,x,-z
-x,y,-z
-y,-x,-z
-x,-y,-z
y,-x,-z
x,y,-z
-y,x,-z
-x,y,z
-y,-x,z
x,-y,z
y,x,z
x+1/2,y+1/2,z+1/2
-y+1/2,x+1/2,z+1/2
-x+1/2,-y+1/2,z+1/2
y+1/2,-x+1/2,z+1/2
x+1/2,-y+1/2,-z+1/2
y+1/2,x+1/2,-z+1/2
-x+1/2,y+1/2,-z+1/2
-y+1/2,-x+1/2,-z+1/2
-x+1/2,-y+1/2,-z+1/2
y+1/2,-x+1/2,-z+1/2
x+1/2,y+1/2,-z+1/2
-y+1/2,x+1/2,-z+1/2
-x+1/2,y+1/2,z+1/2
-y+1/2,-x+1/2,z+1/2
x+1/2,-y+1/2,z+1/2
y+1/2,x+1/2,z+1/2

loop_
_atom_site_label
_atom_site_type_symbol
_atom_site_fract_x
_atom_site_fract_y
_atom_site_fract_z
_atom_site_occupancy
_atom_site_U_iso_or_equiv
Sr1 Sr+2 0 0 0.41177 1 0.0
As1 As-3 0 0 0.16758 1 0.0
O1 O-2 0 0.5 0 1 0.0
Mn1 Mn+2 0 0 0 0.996 0.0
Zn1 Zn+2 0 0.5 0.25 0.94 0.0
